data_9007639
loop_
_publ_author_name
'Okada, K.'
'Ossaka, J.'

_publ_section_title
;
 Structures of potassium sodium sulphate and tripotassium sodium disulphate
;
_journal_name_full 'Acta Crystallographica, Section B'
_journal_page_first 919
_journal_page_last 921
_journal_paper_doi 10.1107/S0567740880004852
_journal_volume 36
_journal_year 1980
_chemical_formula_sum 'K3 Na O8 S2'
_chemical_name_mineral Aphthitalite
_space_group_IT_number 164
_symmetry_space_group_name_Hall '-P 3 2"'
_symmetry_space_group_name_H-M 'P -3 m 1'
_cell_angle_alpha 90
_cell_angle_beta 90
_cell_angle_gamma 120
_cell_length_a 5.6801
_cell_length_b 5.6801
_cell_length_c 7.309
_cell_formula_units_Z 1
_cell_volume 204.221
_database_code_amcsd 0009708
_exptl_crystal_density_diffrn 2.703
_cod_original_formula_sum 'K3 Na S2 O8'
_cod_database_code 9007639

loop_
_space_group_symop_operation_xyz
x,y,z
-y,-x,z
y,-x+y,-z
-x,-x+y,-z
-x+y,-x,z
-x+y,y,z
-x,-y,-z
y,x,-z
-y,x-y,z
x,x-y,z
x-y,x,-z
x-y,-y,-z

loop_
_atom_site_label
_atom_site_fract_x
_atom_site_fract_y
_atom_site_fract_z
K1 0.00000 0.00000 0.00000
Na2 0.00000 0.00000 0.50000
K3 0.66667 0.33333 0.68310
S 0.66667 0.33333 0.23380
O1 0.66667 0.33333 0.03160
O2 0.80730 -0.80730 0.30180

loop_
_cod_related_entry_id
_cod_related_entry_database
_cod_related_entry_code
1 AMCSD 0009708
